data_4062366
loop_
_publ_author_name
'Wang, Jianhui'
'Li, Shoujian'
'Zheng, Chong'
'Hosmane, Narayan S.'
'Maguire, John A.'
'Roesky, Herbert W.'
'Cummins, Christopher C.'
'Kaim, Wolfgang'

_publ_section_title
;
 An Oxide Ion Encapsulating Tetraholmium Tetrahedron Stabilized by
 Complexation with the "Carbons Apart" C2B4-Carborane Ligands
;
_journal_issue 22
_journal_name_full Organometallics
_journal_page_first 4390
_journal_page_last 4392
_journal_paper_doi 10.1021/om034019x
_journal_volume 22
_journal_year 2003
_chemical_formula_sum 'C56 H136 B16 Cl2 Ho4 O7 Si8'
_chemical_formula_weight 2049.95
_space_group_IT_number 15
_symmetry_cell_setting monoclinic
_symmetry_space_group_name_Hall '-C 2yc'
_symmetry_space_group_name_H-M 'C 1 2/c 1'
_cell_angle_alpha 90.00
_cell_angle_beta 117.820(3)
_cell_angle_gamma 90.00
_cell_formula_units_Z 4
_cell_length_a 28.403(5)
_cell_length_b 12.835(2)
_cell_length_c 27.879(5)
_cell_measurement_temperature 173(2)
_cell_volume 8989(3)
_diffrn_ambient_temperature 173(2)
_exptl_crystal_density_diffrn 1.515
_cod_original_sg_symbol_H-M 'C 2/c'
_cod_database_code 4062366

loop_
_symmetry_equiv_pos_as_xyz
'x, y, z'
'-x, y, -z+1/2'
'x+1/2, y+1/2, z'
'-x+1/2, y+1/2, -z+1/2'
'-x, -y, -z'
'x, -y, z-1/2'
'-x+1/2, -y+1/2, -z'
'x+1/2, -y+1/2, z-1/2'

loop_
_atom_site_label
_atom_site_type_symbol
_atom_site_fract_x
_atom_site_fract_y
_atom_site_fract_z
_atom_site_U_iso_or_equiv
_atom_site_adp_type
_atom_site_occupancy
_atom_site_symmetry_multiplicity
_atom_site_calc_flag
_atom_site_refinement_flags
_atom_site_disorder_assembly
_atom_site_disorder_group
Ho1 Ho 0.549420(10) 0.06742(2) 0.220127(10) 0.01942(8) Uani 1 1 d . . .
Ho2 Ho 0.559244(10) -0.12080(2) 0.322604(10) 0.01979(8) Uani 1 1 d . . .
Cl1 Cl 0.5000 0.21453(15) 0.2500 0.0263(4) Uani 1 2 d S . .
Cl2 Cl 0.5000 -0.26825(15) 0.2500 0.0272(4) Uani 1 2 d S . .
O O 0.5000 -0.0264(4) 0.2500 0.0173(11) Uani 1 2 d S . .
Si11 Si 0.65059(7) 0.27206(14) 0.33824(7) 0.0321(4) Uani 1 1 d . . .
Si12 Si 0.69182(7) -0.06167(14) 0.22241(8) 0.0321(4) Uani 1 1 d . . .
Si21 Si 0.48191(7) -0.32666(14) 0.37659(7) 0.0326(4) Uani 1 1 d . . .
Si22 Si 0.63019(7) 0.01175(14) 0.48468(7) 0.0282(4) Uani 1 1 d . . .
C11 C 0.6363(2) 0.1427(5) 0.3046(2) 0.0235(12) Uani 1 1 d . . .
B12 B 0.6536(3) 0.1248(5) 0.2598(3) 0.0254(14) Uani 1 1 d . . .
H12 H 0.6695 0.1841 0.2416 0.023(15) Uiso 1 1 calc R . .
C13 C 0.6515(2) 0.0058(5) 0.2506(2) 0.0281(13) Uani 1 1 d . . .
B14 B 0.6301(3) -0.0545(6) 0.2863(3) 0.0261(14) Uani 1 1 d . . .
H14 H 0.6400 -0.1381 0.2836 0.09(3) Uiso 1 1 calc R . .
B15 B 0.6200(3) 0.0379(5) 0.3220(3) 0.0256(14) Uani 1 1 d . . .
H15 H 0.6196 0.0567 0.3610 0.06(2) Uiso 1 1 calc R . .
B16 B 0.6800(3) 0.0411(6) 0.3179(3) 0.0275(15) Uani 1 1 d . . .
H16 H 0.7217 0.0307 0.3511 0.04(2) Uiso 1 1 calc R . .
C21 C 0.5110(2) -0.1960(5) 0.3776(2) 0.0254(13) Uani 1 1 d . . .
B22 B 0.5696(3) -0.1775(6) 0.4220(3) 0.0232(14) Uani 1 1 d . . .
H22 H 0.5982 -0.2362 0.4504 0.04(2) Uiso 1 1 calc R . .
C23 C 0.5777(2) -0.0568(5) 0.4237(2) 0.0243(12) Uani 1 1 d . . .
B24 B 0.5279(3) 0.0010(5) 0.3797(3) 0.0235(14) Uani 1 1 d . . .
H24 H 0.5363 0.0848 0.3918 0.13(4) Uiso 1 1 calc R . .
B25 B 0.4831(3) -0.0918(5) 0.3501(3) 0.0251(14) Uani 1 1 d . . .
H25 H 0.4396 -0.1111 0.3293 0.09(3) Uiso 1 1 calc R . .
B26 B 0.5187(3) -0.0942(6) 0.4209(3) 0.0282(15) Uani 1 1 d . . .
H26 H 0.5035 -0.0840 0.4512 0.037(18) Uiso 1 1 calc R . .
O31 O 0.55918(17) 0.1968(3) 0.16339(17) 0.0298(9) Uani 1 1 d . . .
C32 C 0.5301(3) 0.2929(5) 0.1425(3) 0.0451(18) Uani 1 1 d . . .
H32A H 0.4913 0.2793 0.1252 0.10(4) Uiso 1 1 calc R . .
H32B H 0.5390 0.3432 0.1725 0.09(3) Uiso 1 1 calc R . .
C33 C 0.5443(8) 0.3341(10) 0.1041(7) 0.141(7) Uani 1 1 d . . .
H33A H 0.5702 0.3917 0.1200 0.27(12) Uiso 1 1 calc R . .
H33B H 0.5126 0.3603 0.0717 0.10(4) Uiso 1 1 calc R . .
C34 C 0.5688(10) 0.2437(11) 0.0894(8) 0.220(13) Uani 1 1 d . . .
H34A H 0.5436 0.2173 0.0530 0.13(6) Uiso 1 1 calc R . .
H34B H 0.6017 0.2666 0.0885 0.16(6) Uiso 1 1 calc R . .
C35 C 0.5806(3) 0.1664(6) 0.1270(3) 0.0430(18) Uani 1 1 d . . .
H35A H 0.6196 0.1568 0.1477 0.13(5) Uiso 1 1 calc R . .
H35B H 0.5645 0.0998 0.1088 0.16(6) Uiso 1 1 calc R . .
O41 O 0.62880(16) -0.2465(3) 0.36492(17) 0.0309(10) Uani 1 1 d . . .
C42 C 0.6379(3) -0.3423(5) 0.3430(3) 0.0409(17) Uani 1 1 d . . .
H42A H 0.6406 -0.3281 0.3095 0.08(3) Uiso 1 1 calc R . .
H42B H 0.6084 -0.3920 0.3344 0.11(4) Uiso 1 1 calc R . .
C43 C 0.6884(4) -0.3849(10) 0.3854(5) 0.097(4) Uani 1 1 d . . .
H43A H 0.6813 -0.4414 0.4054 0.26(11) Uiso 1 1 calc R . .
H43B H 0.7099 -0.4137 0.3690 0.12(5) Uiso 1 1 calc R . .
C44 C 0.7161(4) -0.3003(9) 0.4215(6) 0.114(5) Uani 1 1 d . . .
H44A H 0.7470 -0.2790 0.4163 0.34(15) Uiso 1 1 calc R . .
H44B H 0.7295 -0.3228 0.4596 0.19(7) Uiso 1 1 calc R . .
C45 C 0.6797(3) -0.2132(6) 0.4098(3) 0.0417(17) Uani 1 1 d . . .
H45A H 0.6934 -0.1511 0.3992 0.14(5) Uiso 1 1 calc R . .
H45B H 0.6753 -0.1956 0.4420 0.09(3) Uiso 1 1 calc R . .
O51 O 0.6760(7) 0.5271(19) 0.0126(7) 0.243(9) Uani 1 1 d . . .
C52 C 0.6926(6) 0.4310(10) 0.0260(6) 0.089(4) Uani 1 1 d . . .
H52A H 0.6801 0.3862 -0.0065 2(2) Uiso 1 1 calc R . .
H52B H 0.7320 0.4282 0.0461 2(2) Uiso 1 1 calc R . .
C53 C 0.6717(6) 0.4014(10) 0.0570(8) 0.112(5) Uani 1 1 d . . .
H53A H 0.7007 0.3736 0.0911 0.23(10) Uiso 1 1 calc R . .
H53B H 0.6470 0.3431 0.0386 0.17(7) Uiso 1 1 calc R . .
C54 C 0.6432(8) 0.4791(12) 0.0709(11) 0.150(8) Uani 1 1 d . . .
H54A H 0.6603 0.4911 0.1106 0.17(9) Uiso 1 1 calc R . .
H54B H 0.6057 0.4582 0.0582 0.14(6) Uiso 1 1 calc R . .
C55 C 0.6468(7) 0.5725(13) 0.0418(11) 0.188(11) Uani 1 1 d . . .
H55A H 0.6676 0.6287 0.0672 0.23(10) Uiso 1 1 calc R . .
H55B H 0.6112 0.5992 0.0160 0.14(5) Uiso 1 1 calc R . .
C101 C 0.6188(4) 0.2898(7) 0.3833(4) 0.054(2) Uani 1 1 d . . .
H10A H 0.6276 0.3590 0.4001 0.21(7) Uiso 1 1 calc R . .
H10B H 0.6320 0.2363 0.4117 0.12(5) Uiso 1 1 calc R . .
H10C H 0.5800 0.2834 0.3617 0.12(4) Uiso 1 1 calc R . .
C102 C 0.7243(3) 0.2883(7) 0.3791(4) 0.055(2) Uani 1 1 d . . .
H10D H 0.7321 0.3565 0.3968 0.06(3) Uiso 1 1 calc R . .
H10E H 0.7408 0.2834 0.3551 0.14(5) Uiso 1 1 calc R . .
H10F H 0.7386 0.2333 0.4066 0.06(3) Uiso 1 1 calc R . .
C103 C 0.6253(3) 0.3758(6) 0.2856(3) 0.0481(19) Uani 1 1 d . . .
H10G H 0.6330 0.4443 0.3031 0.06(2) Uiso 1 1 calc R . .
H10H H 0.5867 0.3679 0.2632 0.11(4) Uiso 1 1 calc R . .
H10I H 0.6428 0.3699 0.2626 0.07(3) Uiso 1 1 calc R . .
C201 C 0.7289(3) -0.1733(7) 0.2672(3) 0.054(2) Uani 1 1 d . . .
H20A H 0.7036 -0.2231 0.2689 0.11(4) Uiso 1 1 calc R . .
H20B H 0.7526 -0.1474 0.3037 0.07(3) Uiso 1 1 calc R . .
H20C H 0.7501 -0.2080 0.2524 0.06(2) Uiso 1 1 calc R . .
C202 C 0.6503(3) -0.1132(6) 0.1524(3) 0.0445(18) Uani 1 1 d . . .
H20D H 0.6243 -0.1632 0.1528 0.07(3) Uiso 1 1 calc R . .
H20E H 0.6733 -0.1481 0.1399 0.07(3) Uiso 1 1 calc R . .
H20F H 0.6315 -0.0555 0.1279 0.06(3) Uiso 1 1 calc R . .
C203 C 0.7407(3) 0.0307(7) 0.2192(4) 0.059(2) Uani 1 1 d . . .
H20G H 0.7634 0.0590 0.2555 0.06(2) Uiso 1 1 calc R . .
H20H H 0.7217 0.0877 0.1943 0.10(4) Uiso 1 1 calc R . .
H20I H 0.7629 -0.0060 0.2063 0.05(2) Uiso 1 1 calc R . .
C301 C 0.5283(3) -0.4290(5) 0.3755(4) 0.0485(19) Uani 1 1 d . . .
H30A H 0.5133 -0.4981 0.3750 0.07(3) Uiso 1 1 calc R . .
H30B H 0.5628 -0.4223 0.4080 0.07(3) Uiso 1 1 calc R . .
H30C H 0.5329 -0.4203 0.3431 0.09(3) Uiso 1 1 calc R . .
C302 C 0.4158(3) -0.3485(6) 0.3161(3) 0.0492(19) Uani 1 1 d . . .
H30D H 0.3906 -0.2955 0.3153 0.15(5) Uiso 1 1 calc R . .
H30E H 0.4026 -0.4179 0.3183 0.14(5) Uiso 1 1 calc R . .
H30F H 0.4197 -0.3435 0.2830 0.11(4) Uiso 1 1 calc R . .
C303 C 0.4764(4) -0.3431(7) 0.4402(3) 0.056(2) Uani 1 1 d . . .
H30G H 0.4525 -0.2898 0.4418 0.09(4) Uiso 1 1 calc R . .
H30H H 0.5117 -0.3357 0.4715 0.09(4) Uiso 1 1 calc R . .
H30I H 0.4621 -0.4124 0.4406 0.07(3) Uiso 1 1 calc R . .
C401 C 0.6908(3) 0.0461(7) 0.4776(3) 0.0446(18) Uani 1 1 d . . .
H40A H 0.7057 -0.0172 0.4702 0.10(4) Uiso 1 1 calc R . .
H40B H 0.7174 0.0782 0.5112 0.08(3) Uiso 1 1 calc R . .
H40C H 0.6810 0.0953 0.4475 0.06(2) Uiso 1 1 calc R . .
C402 C 0.6023(3) 0.1325(6) 0.4986(3) 0.0450(18) Uani 1 1 d . . .
H40D H 0.5902 0.1795 0.4673 0.06(2) Uiso 1 1 calc R . .
H40E H 0.6298 0.1672 0.5308 0.06(2) Uiso 1 1 calc R . .
H40F H 0.5721 0.1144 0.5050 0.07(3) Uiso 1 1 calc R . .
C403 C 0.6523(3) -0.0748(6) 0.5452(3) 0.0412(17) Uani 1 1 d . . .
H40G H 0.6671 -0.1393 0.5389 0.05(2) Uiso 1 1 calc R . .
H40H H 0.6219 -0.0913 0.5513 0.037(19) Uiso 1 1 calc R . .
H40I H 0.6797 -0.0391 0.5771 0.07(3) Uiso 1 1 calc R . .

loop_
_atom_site_aniso_label
_atom_site_aniso_U_11
_atom_site_aniso_U_22
_atom_site_aniso_U_33
_atom_site_aniso_U_23
_atom_site_aniso_U_13
_atom_site_aniso_U_12
Ho1 0.01972(13) 0.01821(14) 0.02158(14) 0.00049(11) 0.01070(11) -0.00027(10)
Ho2 0.01993(13) 0.01827(14) 0.02036(14) 0.00101(11) 0.00871(10) 0.00114(10)
Cl1 0.0308(10) 0.0174(9) 0.0371(11) 0.000 0.0212(9) 0.000
Cl2 0.0326(10) 0.0179(10) 0.0260(10) 0.000 0.0094(9) 0.000
O 0.019(3) 0.016(3) 0.017(3) 0.000 0.009(2) 0.000
Si11 0.0330(9) 0.0261(9) 0.0346(10) -0.0089(8) 0.0137(8) -0.0068(7)
Si12 0.0310(9) 0.0303(9) 0.0433(10) -0.0003(8) 0.0242(8) 0.0039(8)
Si21 0.0391(10) 0.0256(9) 0.0342(10) 0.0017(8) 0.0181(8) -0.0068(8)
Si22 0.0296(9) 0.0284(9) 0.0225(8) -0.0019(7) 0.0088(7) -0.0002(7)
C11 0.018(3) 0.023(3) 0.028(3) -0.001(3) 0.010(2) -0.001(2)
B12 0.021(3) 0.024(3) 0.032(4) 0.002(3) 0.013(3) 0.005(3)
C13 0.026(3) 0.032(3) 0.027(3) 0.009(3) 0.013(3) 0.008(3)
B14 0.023(3) 0.027(4) 0.025(3) 0.003(3) 0.008(3) 0.004(3)
B15 0.026(3) 0.028(4) 0.024(3) -0.003(3) 0.013(3) -0.004(3)
B16 0.024(3) 0.028(4) 0.029(4) -0.001(3) 0.011(3) -0.001(3)
C21 0.033(3) 0.019(3) 0.028(3) 0.002(2) 0.018(3) 0.000(3)
B22 0.023(3) 0.029(4) 0.019(3) -0.002(3) 0.011(3) -0.001(3)
C23 0.026(3) 0.027(3) 0.020(3) 0.001(3) 0.011(2) -0.004(3)
B24 0.028(3) 0.021(3) 0.025(3) -0.004(3) 0.015(3) -0.003(3)
B25 0.030(3) 0.024(4) 0.024(3) -0.001(3) 0.015(3) -0.003(3)
B26 0.029(3) 0.028(4) 0.028(4) -0.001(3) 0.014(3) -0.003(3)
O31 0.036(2) 0.026(2) 0.035(2) 0.0060(19) 0.023(2) 0.0025(19)
C32 0.068(5) 0.028(4) 0.052(5) 0.015(3) 0.038(4) 0.012(4)
C33 0.266(18) 0.085(9) 0.186(14) 0.101(10) 0.200(15) 0.116(11)
C34 0.47(3) 0.120(11) 0.27(2) 0.149(14) 0.33(3) 0.204(17)
C35 0.055(5) 0.046(4) 0.046(4) 0.010(4) 0.039(4) 0.009(4)
O41 0.029(2) 0.028(2) 0.031(2) 0.0020(19) 0.0096(19) 0.0086(19)
C42 0.039(4) 0.029(4) 0.047(4) -0.004(3) 0.014(3) 0.011(3)
C43 0.074(7) 0.084(8) 0.083(7) -0.024(7) -0.004(6) 0.052(6)
C44 0.053(6) 0.066(7) 0.129(11) -0.040(7) -0.036(6) 0.028(5)
C45 0.031(3) 0.044(4) 0.038(4) -0.003(3) 0.005(3) 0.006(3)
O51 0.189(15) 0.35(3) 0.207(16) 0.104(17) 0.103(13) 0.100(16)
C52 0.101(9) 0.068(7) 0.120(11) 0.016(7) 0.070(9) 0.016(7)
C53 0.110(11) 0.057(7) 0.151(14) -0.015(8) 0.046(11) 0.004(8)
C54 0.150(15) 0.095(12) 0.27(3) 0.037(13) 0.152(18) 0.026(10)
C55 0.137(14) 0.076(10) 0.42(3) 0.072(16) 0.19(2) 0.043(10)
C101 0.072(6) 0.048(5) 0.055(5) -0.016(4) 0.041(5) -0.004(4)
C102 0.044(4) 0.046(5) 0.062(5) -0.020(4) 0.013(4) -0.017(4)
C103 0.061(5) 0.027(4) 0.055(5) -0.004(4) 0.026(4) -0.006(4)
C201 0.051(5) 0.051(5) 0.063(6) 0.005(4) 0.030(4) 0.024(4)
C202 0.055(4) 0.044(4) 0.046(4) -0.006(4) 0.034(4) 0.010(4)
C203 0.053(5) 0.058(5) 0.091(7) -0.016(5) 0.054(5) -0.008(4)
C301 0.053(5) 0.024(4) 0.070(6) 0.001(4) 0.031(4) -0.004(3)
C302 0.047(4) 0.042(4) 0.051(5) -0.007(4) 0.016(4) -0.016(4)
C303 0.081(6) 0.046(5) 0.056(5) 0.001(4) 0.045(5) -0.017(5)
C401 0.038(4) 0.058(5) 0.036(4) -0.010(4) 0.016(3) -0.014(4)
C402 0.058(5) 0.038(4) 0.034(4) -0.004(3) 0.017(4) 0.008(4)
C403 0.043(4) 0.044(4) 0.031(4) 0.004(3) 0.012(3) 0.006(3)

loop_
_geom_bond_atom_site_label_1
_geom_bond_atom_site_label_2
_geom_bond_distance
_geom_bond_site_symmetry_2
_geom_bond_publ_flag
Ho1 O 2.282(3) . ?
Ho1 O31 2.397(4) . ?
Ho1 B15 2.630(7) . ?
Ho1 C11 2.672(6) . ?
Ho1 B14 2.675(7) . ?
Ho1 B25 2.679(7) 2_655 ?
Ho1 Cl1 2.7056(14) . ?
Ho1 C13 2.729(6) . ?
Ho1 B12 2.732(6) . ?
Ho1 B24 2.756(7) 2_655 ?
Ho1 Ho2 3.6513(6) . ?
Ho1 Ho2 3.6537(6) 2_655 ?
Ho2 O 2.284(3) . ?
Ho2 O41 2.392(4) . ?
Ho2 B25 2.637(7) . ?
Ho2 B24 2.663(6) . ?
Ho2 C21 2.669(6) . ?
Ho2 B15 2.676(7) . ?
Ho2 Cl2 2.7075(14) . ?
Ho2 C23 2.741(6) . ?
Ho2 B22 2.745(6) . ?
Ho2 B14 2.776(7) . ?
Ho2 Ho1 3.6536(6) 2_655 ?
Cl1 Ho1 2.7055(14) 2_655 ?
Cl2 Ho2 2.7075(14) 2_655 ?
O Ho1 2.282(3) 2_655 ?
O Ho2 2.284(3) 2_655 ?
Si11 C11 1.856(6) . ?
Si11 C103 1.861(8) . ?
Si11 C102 1.870(8) . ?
Si11 C101 1.873(7) . ?
Si12 C203 1.859(8) . ?
Si12 C202 1.867(8) . ?
Si12 C201 1.869(8) . ?
Si12 C13 1.877(6) . ?
Si21 C303 1.863(7) . ?
Si21 C21 1.863(6) . ?
Si21 C302 1.868(8) . ?
Si21 C301 1.870(8) . ?
Si22 C402 1.863(7) . ?
Si22 C403 1.867(7) . ?
Si22 C401 1.875(7) . ?
Si22 C23 1.876(6) . ?
C11 B12 1.559(9) . ?
C11 B15 1.569(9) . ?
C11 B16 1.718(9) . ?
B12 C13 1.545(9) . ?
B12 B16 1.792(10) . ?
C13 B14 1.587(9) . ?
C13 B16 1.721(9) . ?
B14 B15 1.657(9) . ?
B14 B16 1.768(10) . ?
B15 B16 1.759(9) . ?
C21 B25 1.561(9) . ?
C21 B22 1.561(9) . ?
C21 B26 1.724(9) . ?
B22 C23 1.563(9) . ?
B22 B26 1.787(10) . ?
C23 B24 1.560(9) . ?
C23 B26 1.711(9) . ?
B24 B25 1.656(9) . ?
B24 B26 1.778(9) . ?
B24 Ho1 2.756(7) 2_655 ?
B25 B26 1.749(10) . ?
B25 Ho1 2.679(7) 2_655 ?
O31 C32 1.447(8) . ?
O31 C35 1.459(7) . ?
C32 C33 1.414(11) . ?
C33 C34 1.503(14) . ?
C34 C35 1.366(13) . ?
O41 C42 1.449(8) . ?
O41 C45 1.466(8) . ?
C42 C43 1.473(11) . ?
C43 C44 1.439(14) . ?
C44 C45 1.454(11) . ?
O51 C52 1.31(2) . ?
O51 C55 1.52(2) . ?
C52 C53 1.310(18) . ?
C53 C54 1.448(18) . ?
C54 C55 1.48(2) . ?
